data_4339170
loop_
_publ_author_name
'Chang, Sheng-Yuan'
'Chen, Jing-Lin'
'Chi, Yun'
'Cheng, Yi-Ming'
'Lee, Gene-Hsiang'
'Jiang, Chang-Ming'
'Chou, Pi-Tai'

_publ_section_title
;
 Blue-emitting platinum(II) complexes bearing both pyridylpyrazolate
 chelate and bridging pyrazolate ligands: synthesis, structures, and
 photophysical properties.
;
_journal_issue 26
_journal_name_full 'Inorganic chemistry'
_journal_page_first 11202
_journal_page_last 11212
_journal_paper_doi 10.1021/ic701586c
_journal_volume 46
_journal_year 2007
_chemical_formula_sum 'C19 H21 Cl F3 N7 Pt'
_chemical_formula_weight 634.97
_chemical_name_systematic
; 
 ? 
;
_space_group_IT_number 14
_symmetry_cell_setting monoclinic
_symmetry_space_group_name_Hall '-P 2ybc'
_symmetry_space_group_name_H-M 'P 1 21/c 1'
_atom_sites_solution_hydrogens geom
_atom_sites_solution_primary direct
_atom_sites_solution_secondary difmap
_audit_creation_method SHELXL-97
_cell_angle_alpha 90.00
_cell_angle_beta 98.352(2)
_cell_angle_gamma 90.00
_cell_formula_units_Z 4
_cell_length_a 10.9312(10)
_cell_length_b 20.0897(19)
_cell_length_c 9.9253(10)
_cell_measurement_reflns_used 6589
_cell_measurement_temperature 150(2)
_cell_measurement_theta_max 27.52
_cell_measurement_theta_min 2.31
_cell_volume 2156.5(4)
_computing_cell_refinement 'Bruker SAINT'
_computing_data_collection 'Bruker SMART'
_computing_data_reduction 'Bruker SAINT'
_computing_molecular_graphics 'Bruker SHELXTL'
_computing_publication_material 'Bruker SHELXTL'
_computing_structure_refinement 'SHELXL-97 (Sheldrick, 1997)'
_computing_structure_solution 'SHELXS-97 (Sheldrick, 1990)'
_diffrn_ambient_temperature 150(2)
_diffrn_measured_fraction_theta_full 1.000
_diffrn_measured_fraction_theta_max 1.000
_diffrn_measurement_device_type 'BRUKER SMART APEXCCD area detector'
_diffrn_measurement_method 'omega scans'
_diffrn_radiation_monochromator graphite
_diffrn_radiation_source 'fine-focus sealed tube'
_diffrn_radiation_type MoK\a
_diffrn_radiation_wavelength 0.71073
_diffrn_reflns_av_R_equivalents 0.0594
_diffrn_reflns_av_sigmaI/netI 0.0640
_diffrn_reflns_limit_h_max 13
_diffrn_reflns_limit_h_min -14
_diffrn_reflns_limit_k_max 26
_diffrn_reflns_limit_k_min -26
_diffrn_reflns_limit_l_max 12
_diffrn_reflns_limit_l_min -12
_diffrn_reflns_number 16284
_diffrn_reflns_theta_full 27.50
_diffrn_reflns_theta_max 27.50
_diffrn_reflns_theta_min 1.88
_exptl_absorpt_coefficient_mu 6.678
_exptl_absorpt_correction_T_max 0.7313
_exptl_absorpt_correction_T_min 0.1658
_exptl_absorpt_correction_type multi-scan
_exptl_crystal_colour colorless
_exptl_crystal_density_diffrn 1.956
_exptl_crystal_density_meas ?
_exptl_crystal_density_method 'not measured'
_exptl_crystal_description plate
_exptl_crystal_F_000 1224
_exptl_crystal_size_max 0.42
_exptl_crystal_size_mid 0.30
_exptl_crystal_size_min 0.05
_refine_diff_density_max 2.035
_refine_diff_density_min -1.152
_refine_diff_density_rms 0.157
_refine_ls_extinction_method none
_refine_ls_goodness_of_fit_ref 1.060
_refine_ls_hydrogen_treatment constr
_refine_ls_matrix_type full
_refine_ls_number_parameters 292
_refine_ls_number_reflns 4956
_refine_ls_number_restraints 0
_refine_ls_restrained_S_all 1.060
_refine_ls_R_factor_all 0.0404
_refine_ls_R_factor_gt 0.0344
_refine_ls_shift/su_max 0.005
_refine_ls_shift/su_mean 0.000
_refine_ls_structure_factor_coef Fsqd
_refine_ls_weighting_details 'calc w=1/[\s^2^(Fo^2^)+(0.0104P)^2^+1.6342P] where P=(Fo^2^+2Fc^2^)/3'
_refine_ls_weighting_scheme calc
_refine_ls_wR_factor_gt 0.0771
_refine_ls_wR_factor_ref 0.0800
_reflns_number_gt 4414
_reflns_number_total 4956
_reflns_threshold_expression >2sigma(I)
_cod_data_source_file ic701586c-file001.cif
_cod_data_source_block 4
_cod_depositor_comments
;
The following automatic conversions were performed:

'_symmetry_cell_setting' value 'Monoclinic' changed to 'monoclinic'
according to
/usr/data/users/saulius/automatic-downloads/retrospective/ACS/lib/dictionaries/cif_core.dic
dictionary named 'cif_core.dic' version 2.4.2 from
2011-04-26.

'_refine_ls_hydrogen_treatment' value 'CONSTR' changed
to 'constr' according to
/usr/data/users/saulius/automatic-downloads/retrospective/ACS/lib/dictionaries/cif_core.dic
dictionary named 'cif_core.dic' version 2.4.2 from 2011-04-26.

Automatic conversion script
Id: cif_fix_values 2281 2013-09-26 08:29:07Z andrius 

The following automatic conversions were performed:

'_exptl_crystal_density_meas' value 'not_measured' was changed to '?'
- the value is perceived as not measured.

Automatic conversion script
Id: cif_fix_values 3008 2015-01-20 13:52:24Z robertas 
;
_cod_original_sg_symbol_H-M P2(1)/c
_cod_database_code 4339170

loop_
_symmetry_equiv_pos_as_xyz
'x, y, z'
'-x, y+1/2, -z+1/2'
'-x, -y, -z'
'x, -y-1/2, z-1/2'

loop_
_atom_site_label
_atom_site_type_symbol
_atom_site_fract_x
_atom_site_fract_y
_atom_site_fract_z
_atom_site_U_iso_or_equiv
_atom_site_adp_type
_atom_site_occupancy
_atom_site_symmetry_multiplicity
_atom_site_calc_flag
_atom_site_refinement_flags
Pt Pt 0.642431(14) 0.069832(9) 0.272987(15) 0.01784(7) Uani 1 1 d .
N1 N 0.5217(3) -0.0003(2) 0.1898(3) 0.0202(8) Uani 1 1 d .
N2 N 0.4981(3) 0.1261(2) 0.2087(4) 0.0201(8) Uani 1 1 d .
N3 N 0.4782(3) 0.1920(2) 0.2150(4) 0.0237(8) Uani 1 1 d .
N4 N 0.7483(3) 0.1455(2) 0.3534(4) 0.0207(8) Uani 1 1 d .
N5 N 0.8493(3) 0.1674(2) 0.2994(4) 0.0200(8) Uani 1 1 d .
H5 H 0.876(4) 0.148(3) 0.237(5) 0.020(14) Uiso 1 1 d .
N6 N 0.7771(3) 0.0047(2) 0.3403(3) 0.0199(8) Uani 1 1 d .
N7 N 0.8805(3) -0.0059(2) 0.2808(4) 0.0198(8) Uani 1 1 d .
H7 H 0.901(5) 0.025(3) 0.212(5) 0.026(13) Uiso 1 1 d .
C1 C 0.5443(5) -0.0666(2) 0.1808(5) 0.0257(11) Uani 1 1 d .
H1 H 0.6253 -0.0829 0.2108 0.031 Uiso 1 1 calc R
C2 C 0.4536(5) -0.1107(3) 0.1296(4) 0.0263(10) Uani 1 1 d .
H2 H 0.4716 -0.1569 0.1251 0.032 Uiso 1 1 calc R
C3 C 0.3364(5) -0.0877(3) 0.0850(5) 0.0281(11) Uani 1 1 d .
H3 H 0.2728 -0.1179 0.0501 0.034 Uiso 1 1 calc R
C4 C 0.3115(4) -0.0204(3) 0.0910(4) 0.0251(10) Uani 1 1 d .
H4 H 0.2309 -0.0039 0.0597 0.030 Uiso 1 1 calc R
C5 C 0.4051(4) 0.0224(2) 0.1431(4) 0.0215(10) Uani 1 1 d .
C6 C 0.3946(4) 0.0936(2) 0.1541(4) 0.0200(9) Uani 1 1 d .
C7 C 0.3006(4) 0.1394(3) 0.1229(5) 0.0252(10) Uani 1 1 d .
H7A H 0.2172 0.1319 0.0837 0.030 Uiso 1 1 calc R
C8 C 0.3579(4) 0.1990(3) 0.1628(5) 0.0274(11) Uani 1 1 d .
C9 C 0.3027(5) 0.2671(3) 0.1562(6) 0.0319(12) Uani 1 1 d .
C10 C 0.6318(5) 0.1798(3) 0.5377(5) 0.0352(12) Uani 1 1 d .
H10A H 0.5516 0.1841 0.4798 0.053 Uiso 1 1 calc R
H10B H 0.6394 0.2142 0.6084 0.053 Uiso 1 1 calc R
H10C H 0.6379 0.1357 0.5805 0.053 Uiso 1 1 calc R
C11 C 0.7327(4) 0.1879(2) 0.4533(4) 0.0234(10) Uani 1 1 d .
C12 C 0.8252(4) 0.2362(2) 0.4630(4) 0.0252(10) Uani 1 1 d .
H12 H 0.8366 0.2720 0.5261 0.030 Uiso 1 1 calc R
C13 C 0.8969(4) 0.2219(2) 0.3634(5) 0.0258(10) Uani 1 1 d .
C14 C 1.0081(5) 0.2549(3) 0.3244(5) 0.0339(12) Uani 1 1 d .
H14A H 1.0758 0.2226 0.3293 0.051 Uiso 1 1 calc R
H14B H 1.0328 0.2918 0.3871 0.051 Uiso 1 1 calc R
H14C H 0.9892 0.2720 0.2313 0.051 Uiso 1 1 calc R
C15 C 0.6849(5) -0.0424(3) 0.5318(5) 0.0297(11) Uani 1 1 d .
H15A H 0.6693 0.0023 0.5651 0.045 Uiso 1 1 calc R
H15B H 0.7108 -0.0718 0.6094 0.045 Uiso 1 1 calc R
H15C H 0.6091 -0.0598 0.4786 0.045 Uiso 1 1 calc R
C16 C 0.7847(4) -0.0391(2) 0.4440(4) 0.0222(10) Uani 1 1 d .
C17 C 0.8927(5) -0.0757(2) 0.4504(5) 0.0257(11) Uani 1 1 d .
H17 H 0.9204 -0.1097 0.5142 0.031 Uiso 1 1 calc R
C18 C 0.9521(4) -0.0530(2) 0.3459(4) 0.0215(10) Uani 1 1 d .
C19 C 1.0714(5) -0.0725(3) 0.3016(6) 0.0326(12) Uani 1 1 d .
H19A H 1.0551 -0.0973 0.2158 0.049 Uiso 1 1 calc R
H19B H 1.1183 -0.1006 0.3715 0.049 Uiso 1 1 calc R
H19C H 1.1194 -0.0325 0.2883 0.049 Uiso 1 1 calc R
F1 F 0.1855(3) 0.26548(16) 0.0961(3) 0.0407(8) Uani 1 1 d .
F2 F 0.2984(3) 0.29256(17) 0.2818(3) 0.0480(8) Uani 1 1 d .
F3 F 0.3624(3) 0.31138(17) 0.0944(4) 0.0597(11) Uani 1 1 d .
Cl1 Cl 0.97222(11) 0.09490(6) 0.08233(11) 0.0248(2) Uani 1 1 d .

loop_
_atom_site_aniso_label
_atom_site_aniso_U_11
_atom_site_aniso_U_22
_atom_site_aniso_U_33
_atom_site_aniso_U_23
_atom_site_aniso_U_13
_atom_site_aniso_U_12
Pt 0.01422(11) 0.02071(12) 0.01906(10) 0.00038(6) 0.00402(7) -0.00172(7)
N1 0.0144(18) 0.027(2) 0.0197(17) 0.0004(15) 0.0034(14) -0.0036(16)
N2 0.0148(18) 0.020(2) 0.0251(18) 0.0022(15) 0.0009(15) -0.0026(16)
N3 0.0169(19) 0.025(2) 0.0301(19) 0.0050(16) 0.0052(16) -0.0008(16)
N4 0.0119(18) 0.030(2) 0.0208(17) -0.0028(16) 0.0039(14) -0.0019(16)
N5 0.0167(19) 0.026(2) 0.0184(17) -0.0001(15) 0.0055(15) -0.0010(16)
N6 0.0163(18) 0.026(2) 0.0186(17) 0.0035(15) 0.0061(14) -0.0031(16)
N7 0.0167(18) 0.022(2) 0.0212(18) 0.0015(15) 0.0045(14) -0.0014(16)
C1 0.026(3) 0.025(3) 0.027(2) 0.0006(19) 0.004(2) -0.002(2)
C2 0.032(3) 0.022(3) 0.025(2) -0.0025(19) 0.001(2) -0.007(2)
C3 0.028(3) 0.030(3) 0.027(2) -0.005(2) 0.003(2) -0.011(2)
C4 0.022(2) 0.035(3) 0.019(2) -0.0002(19) 0.0051(18) -0.001(2)
C5 0.019(2) 0.030(3) 0.0160(19) -0.0005(17) 0.0056(17) -0.004(2)
C6 0.016(2) 0.024(3) 0.021(2) 0.0025(18) 0.0060(17) -0.0040(19)
C7 0.017(2) 0.033(3) 0.025(2) 0.007(2) 0.0024(18) -0.001(2)
C8 0.022(2) 0.034(3) 0.027(2) 0.005(2) 0.0048(19) -0.001(2)
C9 0.020(3) 0.024(3) 0.054(3) 0.007(2) 0.012(2) 0.005(2)
C10 0.030(3) 0.043(3) 0.035(3) -0.008(2) 0.014(2) 0.003(2)
C11 0.022(2) 0.025(3) 0.024(2) -0.0009(18) 0.0041(18) 0.009(2)
C12 0.027(2) 0.022(3) 0.025(2) -0.0056(18) -0.0025(19) 0.003(2)
C13 0.025(2) 0.023(3) 0.028(2) 0.0044(19) -0.0009(19) -0.001(2)
C14 0.028(3) 0.036(3) 0.036(3) 0.003(2) -0.001(2) -0.011(2)
C15 0.030(3) 0.034(3) 0.028(2) 0.004(2) 0.010(2) -0.003(2)
C16 0.027(2) 0.019(2) 0.020(2) -0.0016(18) 0.0026(18) -0.008(2)
C17 0.028(3) 0.024(3) 0.024(2) 0.0027(18) -0.0006(19) -0.002(2)
C18 0.025(2) 0.020(2) 0.019(2) -0.0026(17) 0.0024(18) 0.0019(19)
C19 0.024(3) 0.036(3) 0.038(3) -0.003(2) 0.002(2) 0.007(2)
F1 0.0250(16) 0.0377(19) 0.056(2) -0.0017(15) -0.0045(14) 0.0093(14)
F2 0.0439(19) 0.045(2) 0.053(2) -0.0139(17) 0.0014(16) 0.0027(17)
F3 0.049(2) 0.036(2) 0.103(3) 0.027(2) 0.040(2) 0.0094(17)
Cl1 0.0239(6) 0.0283(6) 0.0236(5) 0.0002(5) 0.0079(4) -0.0043(5)

loop_
_atom_type_symbol
_atom_type_description
_atom_type_scat_dispersion_real
_atom_type_scat_dispersion_imag
_atom_type_scat_source
C C 0.0033 0.0016 'International Tables Vol C Tables 4.2.6.8 and 6.1.1.4'
H H 0.0000 0.0000 'International Tables Vol C Tables 4.2.6.8 and 6.1.1.4'
N N 0.0061 0.0033 'International Tables Vol C Tables 4.2.6.8 and 6.1.1.4'
F F 0.0171 0.0103 'International Tables Vol C Tables 4.2.6.8 and 6.1.1.4'
Cl Cl 0.1484 0.1585 'International Tables Vol C Tables 4.2.6.8 and 6.1.1.4'
Pt Pt -1.7033 8.3905 'International Tables Vol C Tables 4.2.6.8 and 6.1.1.4'

loop_
_geom_angle_atom_site_label_1
_geom_angle_atom_site_label_2
_geom_angle_atom_site_label_3
_geom_angle
N2 Pt N4 94.73(16)
N2 Pt N6 174.05(15)
N4 Pt N6 90.48(16)
N2 Pt N1 79.82(16)
N4 Pt N1 174.45(15)
N6 Pt N1 94.91(16)
C1 N1 C5 118.2(4)
C1 N1 Pt 126.5(3)
C5 N1 Pt 115.3(3)
N3 N2 C6 111.3(4)
N3 N2 Pt 132.7(3)
C6 N2 Pt 115.9(3)
N2 N3 C8 103.9(4)
C11 N4 N5 106.4(4)
C11 N4 Pt 130.5(3)
N5 N4 Pt 122.7(3)
C13 N5 N4 111.1(4)
C16 N6 N7 105.4(4)
C16 N6 Pt 129.8(3)
N7 N6 Pt 124.7(3)
C18 N7 N6 111.5(4)
N1 C1 C2 121.9(5)
C1 C2 C3 119.5(5)
C2 C3 C4 119.8(5)
C5 C4 C3 119.0(5)
N1 C5 C4 121.6(5)
N1 C5 C6 112.7(4)
C4 C5 C6 125.8(4)
N2 C6 C7 108.7(4)
N2 C6 C5 116.1(4)
C7 C6 C5 135.2(4)
C6 C7 C8 102.8(4)
N3 C8 C7 113.3(5)
N3 C8 C9 118.5(5)
C7 C8 C9 128.2(4)
F3 C9 F1 108.6(4)
F3 C9 F2 105.1(5)
F1 C9 F2 105.2(4)
F3 C9 C8 114.7(4)
F1 C9 C8 110.7(4)
F2 C9 C8 112.0(4)
N4 C11 C12 109.0(4)
N4 C11 C10 122.2(4)
C12 C11 C10 128.8(4)
C13 C12 C11 106.7(4)
N5 C13 C12 106.9(4)
N5 C13 C14 121.4(4)
C12 C13 C14 131.8(5)
N6 C16 C17 109.9(4)
N6 C16 C15 120.4(4)
C17 C16 C15 129.8(4)
C18 C17 C16 106.3(4)
N7 C18 C17 106.9(4)
N7 C18 C19 121.4(4)
C17 C18 C19 131.6(5)

loop_
_geom_bond_atom_site_label_1
_geom_bond_atom_site_label_2
_geom_bond_distance
Pt N2 1.970(4)
Pt N4 2.005(4)
Pt N6 2.010(4)
Pt N1 2.023(4)
N1 C1 1.361(6)
N1 C5 1.369(6)
N2 N3 1.343(5)
N2 C6 1.350(6)
N3 C8 1.349(6)
N4 C11 1.336(6)
N4 N5 1.368(5)
N5 C13 1.332(6)
N6 C16 1.347(6)
N6 N7 1.365(5)
N7 C18 1.335(6)
C1 C2 1.371(7)
C2 C3 1.374(7)
C3 C4 1.381(7)
C4 C5 1.378(7)
C5 C6 1.442(7)
C6 C7 1.381(7)
C7 C8 1.381(7)
C8 C9 1.493(7)
C9 F3 1.308(6)
C9 F1 1.333(6)
C9 F2 1.354(6)
C10 C11 1.488(6)
C11 C12 1.395(7)
C12 C13 1.378(6)
C13 C14 1.485(7)
C15 C16 1.494(6)
C16 C17 1.385(7)
C17 C18 1.379(7)
C18 C19 1.488(7)
